data_4504602
loop_
_publ_author_name
'Adams, Christopher J.'
'Angeloni, Alessandro'
'Orpen, A. Guy'
'Podesta, Thomas J.'
'Shore, Benjamin'

_publ_section_title
;
 Crystal Synthesis of Organic&#x2212;Inorganic Hybrid Salts Based on
 Tetrachloroplatinate and -palladate Salts of Organic Cations:&#x2009;
 Formation of Linear, Two-, and Three-Dimensional
 NH&#x00B7;&#x00B7;&#x00B7;Cl Hydrogen Bond Networks
;
_journal_issue 2
_journal_name_full 'Crystal Growth &amp; Design'
_journal_page_first 411
_journal_paper_doi 10.1021/cg050362o
_journal_volume 6
_journal_year 2006
_chemical_formula_sum 'C12 H14 Cl4 N4 O2 Pt'
_chemical_formula_weight 583.16
_chemical_name_systematic
;

 ?

;
_space_group_IT_number 2
_symmetry_cell_setting triclinic
_symmetry_space_group_name_Hall '-P 1'
_symmetry_space_group_name_H-M 'P -1'
_atom_sites_solution_hydrogens geom
_atom_sites_solution_primary direct
_atom_sites_solution_secondary difmap
_audit_creation_method SHELXL-97
_cell_angle_alpha 71.8700(459)
_cell_angle_beta 88.9670(413)
_cell_angle_gamma 87.6040(444)
_cell_formula_units_Z 1
_cell_length_a 6.9952(31)
_cell_length_b 7.3278(18)
_cell_length_c 8.6578(51)
_cell_measurement_reflns_used 81
_cell_measurement_temperature 173(2)
_cell_volume 421.4(3)
_computing_cell_refinement 'Bruker SMART'
_computing_data_collection 'Bruker SMART'
_computing_data_reduction 'Bruker SAINT'
_computing_molecular_graphics 'Bruker SHELXTL'
_computing_publication_material 'Bruker SHELXTL'
_computing_structure_refinement 'SHELXL-97 (Sheldrick, 1997)'
_computing_structure_solution 'SHELXS-97 (Sheldrick, 1990)'
_diffrn_ambient_temperature 173(2)
_diffrn_measured_fraction_theta_full 0.986
_diffrn_measured_fraction_theta_max 0.986
_diffrn_measurement_device_type 'CCD area detector'
_diffrn_measurement_method 'phi and omega scans'
_diffrn_radiation_monochromator graphite
_diffrn_radiation_source 'fine-focus sealed tube'
_diffrn_radiation_type MoK\a
_diffrn_radiation_wavelength 0.71073
_diffrn_reflns_av_R_equivalents 0.0241
_diffrn_reflns_av_sigmaI/netI 0.0349
_diffrn_reflns_limit_h_max 9
_diffrn_reflns_limit_h_min -9
_diffrn_reflns_limit_k_max 9
_diffrn_reflns_limit_k_min -9
_diffrn_reflns_limit_l_max 11
_diffrn_reflns_limit_l_min -11
_diffrn_reflns_number 4375
_diffrn_reflns_theta_full 27.56
_diffrn_reflns_theta_max 27.56
_diffrn_reflns_theta_min 2.48
_diffrn_standards_decay_% none
_exptl_absorpt_coefficient_mu 8.971
_exptl_absorpt_correction_T_max 0.151
_exptl_absorpt_correction_T_min 0.0858
_exptl_absorpt_correction_type multi-scan
_exptl_absorpt_process_details
; 

 G. M. Sheldrick. 

 SADABS: A program for absorption correction with the Siemens SMART system; 

 University of G\"ottingen: Germany, 1996.

;
_exptl_crystal_colour orange
_exptl_crystal_density_diffrn 2.298
_exptl_crystal_density_method 'not measured'
_exptl_crystal_description block
_exptl_crystal_F_000 276
_exptl_crystal_size_max 0.40
_exptl_crystal_size_mid 0.40
_exptl_crystal_size_min 0.25
_refine_diff_density_max 1.539
_refine_diff_density_min -1.455
_refine_diff_density_rms 0.133
_refine_ls_extinction_coef 0.0018(8)
_refine_ls_extinction_expression Fc^*^=kFc[1+0.001xFc^2^\l^3^/sin(2\q)]^-1/4^
_refine_ls_extinction_method SHELXL
_refine_ls_goodness_of_fit_ref 1.027
_refine_ls_hydrogen_treatment mixed
_refine_ls_matrix_type full
_refine_ls_number_parameters 115
_refine_ls_number_reflns 1924
_refine_ls_number_restraints 0
_refine_ls_restrained_S_all 1.027
_refine_ls_R_factor_all 0.0202
_refine_ls_R_factor_gt 0.0202
_refine_ls_shift/su_max 0.001
_refine_ls_shift/su_mean 0.000
_refine_ls_structure_factor_coef Fsqd
_refine_ls_weighting_details 'calc w=1/[\s^2^(Fo^2^)+(0.0234P)^2^+0.0000P] where P=(Fo^2^+2Fc^2^)/3'
_refine_ls_weighting_scheme calc
_refine_ls_wR_factor_gt 0.0462
_refine_ls_wR_factor_ref 0.0462
_reflns_number_gt 1924
_reflns_number_total 1924
_reflns_threshold_expression >2sigma(I)
_cod_data_source_file cg050362osi20050725_015150.cif
_cod_data_source_block 8
_cod_depositor_comments
;
The following automatic conversions were performed:

'_symmetry_cell_setting' value 'Triclinic' changed to 'triclinic'
according to /home/saulius/struct/CIF-dictionaries/cif_core.dic
dictionary named 'cif_core.dic' version 2.4.1 from 2010-06-29.

Automatic conversion script
Id: cif_fix_values 1715 2011-07-08 13:25:40Z adriana 
;
_cod_original_cell_volume 421.39(32)
_cod_original_sg_symbol_H-M P-1
_cod_database_code 4504602

loop_
_symmetry_equiv_pos_as_xyz
'x, y, z'
'-x, -y, -z'

loop_
_atom_site_label
_atom_site_type_symbol
_atom_site_fract_x
_atom_site_fract_y
_atom_site_fract_z
_atom_site_U_iso_or_equiv
_atom_site_adp_type
_atom_site_occupancy
_atom_site_symmetry_multiplicity
_atom_site_calc_flag
_atom_site_refinement_flags
Pt1 Pt 0.0000 0.0000 0.5000 0.01766(9) Uani 1 2 d S
Cl1 Cl 0.21319(12) 0.24402(12) 0.41790(11) 0.02532(19) Uani 1 1 d .
Cl2 Cl 0.17222(13) -0.16972(13) 0.35686(11) 0.02626(19) Uani 1 1 d .
O1 O -0.2065(4) 0.2311(5) 0.0440(3) 0.0398(7) Uani 1 1 d .
N1 N -0.8583(4) 0.3092(5) -0.1012(4) 0.0276(7) Uani 1 1 d .
H1A H -0.9755 0.2816 -0.0767 0.033 Uiso 1 1 calc R
N2 N -0.4117(5) 0.0660(5) 0.2344(4) 0.0286(7) Uani 1 1 d .
C1 C -0.8204(5) 0.4299(5) -0.2483(5) 0.0278(8) Uani 1 1 d .
H1B H -0.9187 0.4806 -0.3220 0.033 Uiso 1 1 calc R
C2 C -0.6337(5) 0.4787(5) -0.2898(5) 0.0264(8) Uani 1 1 d .
H2B H -0.6045 0.5646 -0.3909 0.032 Uiso 1 1 calc R
C3 C -0.4908(5) 0.3973(5) -0.1782(4) 0.0224(7) Uani 1 1 d .
H3A H -0.3642 0.4280 -0.2052 0.027 Uiso 1 1 calc R
C4 C -0.5337(5) 0.2703(5) -0.0265(4) 0.0203(7) Uani 1 1 d .
C5 C -0.7232(5) 0.2282(5) 0.0111(5) 0.0245(8) Uani 1 1 d .
H5A H -0.7569 0.1452 0.1123 0.029 Uiso 1 1 calc R
C6 C -0.3710(5) 0.1863(5) 0.0891(5) 0.0243(8) Uani 1 1 d .
H2 H -0.529(7) 0.041(6) 0.261(5) 0.032(12) Uiso 1 1 d .
H22 H -0.322(8) 0.023(8) 0.301(7) 0.058(17) Uiso 1 1 d .

loop_
_atom_site_aniso_label
_atom_site_aniso_U_11
_atom_site_aniso_U_22
_atom_site_aniso_U_33
_atom_site_aniso_U_23
_atom_site_aniso_U_13
_atom_site_aniso_U_12
Pt1 0.01614(11) 0.01801(12) 0.01636(12) -0.00164(7) 0.00119(6) -0.00209(7)
Cl1 0.0236(4) 0.0224(4) 0.0279(5) -0.0043(4) 0.0051(3) -0.0070(3)
Cl2 0.0272(4) 0.0240(4) 0.0269(5) -0.0072(4) 0.0072(4) -0.0022(3)
O1 0.0177(13) 0.069(2) 0.0270(15) -0.0059(15) 0.0015(11) -0.0064(13)
N1 0.0163(14) 0.0331(18) 0.0321(18) -0.0081(15) 0.0007(12) -0.0034(13)
N2 0.0209(16) 0.0352(19) 0.0248(18) -0.0019(15) -0.0001(14) -0.0020(14)
C1 0.0263(19) 0.027(2) 0.029(2) -0.0062(16) -0.0032(15) 0.0010(15)
C2 0.032(2) 0.0245(19) 0.0200(18) -0.0025(15) 0.0038(15) -0.0020(15)
C3 0.0209(17) 0.0222(18) 0.0241(19) -0.0069(15) 0.0056(14) -0.0049(14)
C4 0.0206(17) 0.0212(18) 0.0200(18) -0.0075(14) 0.0005(13) -0.0026(14)
C5 0.0218(17) 0.0270(19) 0.0220(18) -0.0036(15) 0.0032(14) -0.0041(14)
C6 0.0206(17) 0.030(2) 0.0244(19) -0.0116(16) 0.0016(14) -0.0014(15)

loop_
_atom_type_symbol
_atom_type_description
_atom_type_scat_dispersion_real
_atom_type_scat_dispersion_imag
_atom_type_scat_source
C C 0.0033 0.0016 'International Tables Vol C Tables 4.2.6.8 and 6.1.1.4'
H H 0.0000 0.0000 'International Tables Vol C Tables 4.2.6.8 and 6.1.1.4'
N N 0.0061 0.0033 'International Tables Vol C Tables 4.2.6.8 and 6.1.1.4'
O O 0.0106 0.0060 'International Tables Vol C Tables 4.2.6.8 and 6.1.1.4'
Cl Cl 0.1484 0.1585 'International Tables Vol C Tables 4.2.6.8 and 6.1.1.4'
Pt Pt -1.7033 8.3905 'International Tables Vol C Tables 4.2.6.8 and 6.1.1.4'

loop_
_geom_angle_atom_site_label_1
_geom_angle_atom_site_label_2
_geom_angle_atom_site_label_3
_geom_angle
_geom_angle_site_symmetry_1
_geom_angle_site_symmetry_3
Cl2 Pt1 Cl2 180.0 . 2_556
Cl2 Pt1 Cl1 90.03(3) . 2_556
Cl2 Pt1 Cl1 89.97(3) 2_556 2_556
Cl2 Pt1 Cl1 89.97(3) . .
Cl2 Pt1 Cl1 90.03(3) 2_556 .
Cl1 Pt1 Cl1 180.0 2_556 .
C1 N1 C5 123.7(3) . .
N1 C1 C2 119.3(4) . .
C1 C2 C3 118.7(3) . .
C2 C3 C4 120.9(3) . .
C5 C4 C3 118.4(3) . .
C5 C4 C6 123.4(3) . .
C3 C4 C6 118.2(3) . .
N1 C5 C4 119.0(3) . .
O1 C6 N2 123.0(4) . .
O1 C6 C4 118.7(3) . .
N2 C6 C4 118.3(3) . .

loop_
_geom_bond_atom_site_label_1
_geom_bond_atom_site_label_2
_geom_bond_distance
_geom_bond_site_symmetry_2
Pt1 Cl2 2.3052(9) .
Pt1 Cl2 2.3052(9) 2_556
Pt1 Cl1 2.3066(8) 2_556
Pt1 Cl1 2.3066(8) .
O1 C6 1.232(4) .
N1 C1 1.334(5) .
N1 C5 1.349(5) .
N2 C6 1.326(5) .
C1 C2 1.380(5) .
C2 C3 1.384(5) .
C3 C4 1.389(5) .
C4 C5 1.384(5) .
C4 C6 1.508(5) .
